data_4032036
loop_
_publ_author_name
'Ponomarenko, Maksym V.'
'Grabowsky, Simon'
'Pal, Rumpa'
'R\"oschenthaler, Gerd-Volker'
'Fokin, Andrey A.'

_publ_contact_author
;
Dr. Simon Grabowsky
Emmy Noether Research Group Leader
Universit&#x00E4;t Bremen
Fachbereich 2 - Biologie/Chemie
Leobener Str. NW2
28359 Bremen
Germany
E-Mail: simon.grabowsky@uni-bremen.de
;
_publ_section_title
;
 SF5-Enolates in Ti(IV)-Mediated Aldol Reactions.
;
_journal_issue 15
_journal_name_full 'The Journal of organic chemistry'
_journal_page_first 6783
_journal_page_last 6791
_journal_paper_doi 10.1021/acs.joc.6b00946
_journal_volume 81
_journal_year 2016
_chemical_compound_source 'see text'
_chemical_formula_moiety 'C11 H11 F5 O3 S'
_chemical_formula_sum 'C11 H11 F5 O3 S'
_chemical_formula_weight 318.26
_space_group_IT_number 2
_symmetry_cell_setting triclinic
_symmetry_Int_Tables_number 2
_symmetry_space_group_name_Hall '-P 1'
_symmetry_space_group_name_H-M 'P -1'
_atom_sites_solution_hydrogens geom
_cell_angle_alpha 99.478(1)
_cell_angle_beta 110.838(1)
_cell_angle_gamma 95.682(1)
_cell_formula_units_Z 2
_cell_length_a 8.4711(2)
_cell_length_b 8.8607(2)
_cell_length_c 8.9602(2)
_cell_measurement_reflns_used 54199
_cell_measurement_temperature 100(2)
_cell_measurement_theta_max 30.660
_cell_measurement_theta_min 2.365
_cell_volume 610.85(2)
_computing_cell_refinement 'Bruker SAINT'
_computing_data_collection 'Bruker APEX2'
_computing_data_reduction 'Bruker SAINT'
_computing_molecular_graphics 'Bruker SHELXTL'
_computing_publication_material 'Bruker SHELXTL'
_computing_structure_refinement 'SHELXL-2014 (Sheldrick 2014)'
_computing_structure_solution 'SHELXS-97 (Sheldrick 2008)'
_diffrn_ambient_temperature 100(2)
_diffrn_measured_fraction_theta_full 1.000
_diffrn_measured_fraction_theta_max 0.998
_diffrn_measurement_device_type 'Bruker APEX-II CCD'
_diffrn_measurement_method '\f and \w scans'
_diffrn_radiation_probe x-ray
_diffrn_radiation_type MoK\a
_diffrn_radiation_wavelength 0.71073
_diffrn_reflns_av_R_equivalents 0.0788
_diffrn_reflns_av_unetI/netI 0.0128
_diffrn_reflns_Laue_measured_fraction_full 1.000
_diffrn_reflns_Laue_measured_fraction_max 0.998
_diffrn_reflns_limit_h_max 12
_diffrn_reflns_limit_h_min -12
_diffrn_reflns_limit_k_max 12
_diffrn_reflns_limit_k_min -12
_diffrn_reflns_limit_l_max 12
_diffrn_reflns_limit_l_min -12
_diffrn_reflns_number 54199
_diffrn_reflns_point_group_measured_fraction_full 1.000
_diffrn_reflns_point_group_measured_fraction_max 0.998
_diffrn_reflns_theta_full 25.242
_diffrn_reflns_theta_max 30.660
_diffrn_reflns_theta_min 2.365
_exptl_absorpt_coefficient_mu 0.334
_exptl_absorpt_correction_T_max 0.97651
_exptl_absorpt_correction_T_min 0.95693
_exptl_absorpt_correction_type numerical
_exptl_absorpt_process_details '(Busing, W.R. et al.,1957)'
_exptl_crystal_colour ' colorless'
_exptl_crystal_density_diffrn 1.730
_exptl_crystal_density_method 'Not Measured'
_exptl_crystal_description ' block'
_exptl_crystal_F_000 324
_exptl_crystal_size_max 0.216
_exptl_crystal_size_mid 0.165
_exptl_crystal_size_min 0.122
_refine_diff_density_max 0.580
_refine_diff_density_min -0.253
_refine_diff_density_rms 0.066
_refine_ls_extinction_method none
_refine_ls_goodness_of_fit_ref 1.031
_refine_ls_hydrogen_treatment constr
_refine_ls_matrix_type full
_refine_ls_number_parameters 183
_refine_ls_number_reflns 3785
_refine_ls_number_restraints 0
_refine_ls_restrained_S_all 1.031
_refine_ls_R_factor_all 0.0389
_refine_ls_R_factor_gt 0.0330
_refine_ls_shift/su_max 0.000
_refine_ls_shift/su_mean 0.000
_refine_ls_structure_factor_coef Fsqd
_refine_ls_weighting_details 'w=1/[\s^2^(Fo^2^)+(0.0506P)^2^+0.3172P] where P=(Fo^2^+2Fc^2^)/3'
_refine_ls_weighting_scheme calc
_refine_ls_wR_factor_gt 0.0867
_refine_ls_wR_factor_ref 0.0922
_reflns_number_gt 3434
_reflns_number_total 3785
_reflns_threshold_expression 'I > 2\s(I)'
_cod_data_source_file jo6b00946_si_002.cif
_cod_data_source_block global
_cod_depositor_comments 'Adding full bibliography for 4032034--4032036.cif.'
_cod_database_code 4032036

loop_
_space_group_symop_id
_space_group_symop_operation_xyz
1 x,y,z
2 -x,-y,-z

loop_
_atom_site_label
_atom_site_type_symbol
_atom_site_fract_x
_atom_site_fract_y
_atom_site_fract_z
_atom_site_U_iso_or_equiv
_atom_site_adp_type
_atom_site_occupancy
_atom_site_site_symmetry_order
_atom_site_calc_flag
_atom_site_refinement_flags_posn
_atom_site_refinement_flags_adp
S1 S 0.38283(3) 0.27634(3) 0.62752(3) 0.01658(8) Uani 1 1 d . .
F1 F 0.34345(9) 0.29566(8) 0.79063(9) 0.01944(14) Uani 1 1 d . .
F2 F 0.22799(9) 0.13507(8) 0.54208(9) 0.02067(15) Uani 1 1 d . .
F3 F 0.40887(10) 0.26719(10) 0.46042(9) 0.02433(16) Uani 1 1 d . .
F4 F 0.24722(9) 0.38721(9) 0.56730(10) 0.02531(17) Uani 1 1 d . .
F5 F 0.52428(9) 0.42765(8) 0.70974(10) 0.02326(16) Uani 1 1 d . .
O3 O 0.04707(11) -0.36462(10) 0.91211(11) 0.02197(18) Uani 1 1 d . .
O1 O 0.73244(11) 0.28576(11) 0.60974(12) 0.02409(19) Uani 1 1 d . .
O2 O 0.82189(11) 0.10888(10) 0.75656(12) 0.02256(18) Uani 1 1 d . .
C10 C -0.11509(15) -0.32853(15) 0.90940(16) 0.0240(2) Uani 1 1 d . .
H10A H -0.0969 -0.2291 0.9849 0.036 Uiso 1 1 calc R U
H10B H -0.1724 -0.4105 0.9430 0.036 Uiso 1 1 calc R U
H10C H -0.1868 -0.3213 0.7984 0.036 Uiso 1 1 calc R U
C7 C 0.14498(15) -0.26282(13) 0.86975(14) 0.0179(2) Uani 1 1 d . .
C6 C 0.10267(15) -0.12260(13) 0.82997(15) 0.0195(2) Uani 1 1 d . .
H6 H -0.0023 -0.0934 0.8299 0.023 Uiso 1 1 calc R U
C5 C 0.21347(15) -0.02559(13) 0.79047(15) 0.0191(2) Uani 1 1 d . .
H5 H 0.1829 0.0696 0.7635 0.023 Uiso 1 1 calc R U
C4 C 0.36997(14) -0.06460(13) 0.78940(14) 0.0170(2) Uani 1 1 d . .
C3 C 0.50380(14) 0.02324(13) 0.75567(13) 0.0172(2) Uani 1 1 d . .
H3 H 0.6029 -0.0244 0.7846 0.021 Uiso 1 1 calc R U
C2 C 0.53441(13) 0.14968(12) 0.69708(13) 0.01550(19) Uani 1 1 d . .
C1 C 0.71112(14) 0.18009(13) 0.69221(13) 0.0171(2) Uani 1 1 d . .
C11 C 0.89983(15) 0.31166(16) 0.60092(17) 0.0242(2) Uani 1 1 d . .
H11A H 0.9865 0.3547 0.7108 0.036 Uiso 1 1 calc R U
H11B H 0.9009 0.3849 0.5302 0.036 Uiso 1 1 calc R U
H11C H 0.9256 0.2129 0.5558 0.036 Uiso 1 1 calc R U
C8 C 0.29940(15) -0.30510(13) 0.86895(15) 0.0200(2) Uani 1 1 d . .
H8 H 0.3288 -0.4009 0.8950 0.024 Uiso 1 1 calc R U
C9 C 0.40869(15) -0.20748(13) 0.83036(14) 0.0192(2) Uani 1 1 d . .
H9 H 0.5137 -0.2372 0.8313 0.023 Uiso 1 1 calc R U

loop_
_atom_site_aniso_label
_atom_site_aniso_U_11
_atom_site_aniso_U_22
_atom_site_aniso_U_33
_atom_site_aniso_U_23
_atom_site_aniso_U_13
_atom_site_aniso_U_12
S1 0.01409(12) 0.01791(13) 0.01968(14) 0.00666(9) 0.00653(10) 0.00660(9)
F1 0.0204(3) 0.0198(3) 0.0218(3) 0.0044(2) 0.0112(3) 0.0078(2)
F2 0.0145(3) 0.0228(3) 0.0213(3) 0.0041(3) 0.0029(2) 0.0038(2)
F3 0.0209(3) 0.0365(4) 0.0210(3) 0.0142(3) 0.0089(3) 0.0119(3)
F4 0.0194(3) 0.0271(4) 0.0373(4) 0.0180(3) 0.0125(3) 0.0141(3)
F5 0.0189(3) 0.0171(3) 0.0351(4) 0.0063(3) 0.0112(3) 0.0040(2)
O3 0.0219(4) 0.0193(4) 0.0274(4) 0.0095(3) 0.0101(3) 0.0053(3)
O1 0.0162(4) 0.0324(5) 0.0316(5) 0.0164(4) 0.0127(3) 0.0107(3)
O2 0.0158(4) 0.0246(4) 0.0289(4) 0.0095(3) 0.0072(3) 0.0087(3)
C10 0.0176(5) 0.0264(6) 0.0278(6) 0.0110(5) 0.0064(4) 0.0033(4)
C7 0.0194(5) 0.0168(5) 0.0168(5) 0.0048(4) 0.0052(4) 0.0039(4)
C6 0.0176(5) 0.0192(5) 0.0238(5) 0.0077(4) 0.0080(4) 0.0071(4)
C5 0.0187(5) 0.0175(5) 0.0235(5) 0.0074(4) 0.0083(4) 0.0076(4)
C4 0.0174(5) 0.0167(4) 0.0175(5) 0.0048(4) 0.0059(4) 0.0063(4)
C3 0.0159(5) 0.0182(5) 0.0176(5) 0.0039(4) 0.0053(4) 0.0067(4)
C2 0.0134(4) 0.0176(4) 0.0157(5) 0.0037(3) 0.0047(3) 0.0066(3)
C1 0.0150(4) 0.0191(5) 0.0164(5) 0.0017(4) 0.0053(4) 0.0053(4)
C11 0.0157(5) 0.0319(6) 0.0300(6) 0.0121(5) 0.0115(4) 0.0074(4)
C8 0.0228(5) 0.0170(5) 0.0218(5) 0.0064(4) 0.0079(4) 0.0085(4)
C9 0.0197(5) 0.0188(5) 0.0207(5) 0.0060(4) 0.0073(4) 0.0090(4)

loop_
_atom_type_symbol
_atom_type_description
_atom_type_scat_dispersion_real
_atom_type_scat_dispersion_imag
_atom_type_scat_source
C C 0.0033 0.0016 ' International Tables Vol C Tables 4.2.6.8 and 6.1.1.4'
H H 0.0000 0.0000 ' International Tables Vol C Tables 4.2.6.8 and 6.1.1.4'
F F 0.0171 0.0103 ' International Tables Vol C Tables 4.2.6.8 and 6.1.1.4'
O O 0.0106 0.0060 ' International Tables Vol C Tables 4.2.6.8 and 6.1.1.4'
S S 0.1246 0.1234 ' International Tables Vol C Tables 4.2.6.8 and 6.1.1.4'

loop_
_exptl_crystal_face_index_h
_exptl_crystal_face_index_k
_exptl_crystal_face_index_l
_exptl_crystal_face_perp_dist
-2.000 2.000 -1.000 0.07200
1.000 -1.000 1.000 0.10200
2.000 -3.000 0.000 0.04200
-2.000 3.000 0.000 0.06100
0.000 1.000 -3.000 0.09000
0.000 -1.000 3.000 0.10600
-2.000 2.000 3.000 0.06600
2.000 -2.000 -3.000 0.04100
1.000 3.000 -1.000 0.07200
-1.000 -3.000 1.000 0.05000
0.000 -3.000 -2.000 0.02800
3.000 2.000 0.000 0.08200
-3.000 -2.000 -1.000 0.04100
1.000 0.000 0.000 0.08000
-3.000 0.000 -1.000 0.05300
6.000 -1.000 -3.000 0.07200

loop_
_geom_angle_atom_site_label_1
_geom_angle_atom_site_label_2
_geom_angle_atom_site_label_3
_geom_angle
F3 S1 F5 91.06(4)
F3 S1 F2 89.59(4)
F5 S1 F2 174.62(4)
F3 S1 F4 87.50(4)
F5 S1 F4 87.50(4)
F2 S1 F4 87.20(4)
F3 S1 F1 174.64(4)
F5 S1 F1 88.84(4)
F2 S1 F1 90.01(4)
F4 S1 F1 87.14(4)
F3 S1 C2 93.18(5)
F5 S1 C2 92.97(5)
F2 S1 C2 92.32(4)
F4 S1 C2 179.17(5)
F1 S1 C2 92.18(4)
C7 O3 C10 117.61(9)
C1 O1 C11 115.15(9)
O3 C10 H10A 109.5
O3 C10 H10B 109.5
H10A C10 H10B 109.5
O3 C10 H10C 109.5
H10A C10 H10C 109.5
H10B C10 H10C 109.5
O3 C7 C6 124.75(11)
O3 C7 C8 115.67(10)
C6 C7 C8 119.57(11)
C5 C6 C7 120.12(10)
C5 C6 H6 119.9
C7 C6 H6 119.9
C6 C5 C4 121.60(10)
C6 C5 H5 119.2
C4 C5 H5 119.2
C5 C4 C9 116.75(10)
C5 C4 C3 129.47(10)
C9 C4 C3 113.76(10)
C2 C3 C4 141.33(10)
C2 C3 H3 109.3
C4 C3 H3 109.3
C3 C2 C1 114.70(9)
C3 C2 S1 124.92(8)
C1 C2 S1 120.37(8)
O2 C1 O1 123.38(11)
O2 C1 C2 121.49(10)
O1 C1 C2 115.11(9)
O1 C11 H11A 109.5
O1 C11 H11B 109.5
H11A C11 H11B 109.5
O1 C11 H11C 109.5
H11A C11 H11C 109.5
H11B C11 H11C 109.5
C9 C8 C7 119.76(10)
C9 C8 H8 120.1
C7 C8 H8 120.1
C8 C9 C4 122.19(10)
C8 C9 H9 118.9
C4 C9 H9 118.9

loop_
_geom_bond_atom_site_label_1
_geom_bond_atom_site_label_2
_geom_bond_distance
S1 F3 1.5797(8)
S1 F5 1.5826(8)
S1 F2 1.5869(7)
S1 F4 1.5915(7)
S1 F1 1.5976(7)
S1 C2 1.8009(10)
O3 C7 1.3543(14)
O3 C10 1.4338(15)
O1 C1 1.3208(14)
O1 C11 1.4459(14)
O2 C1 1.2096(14)
C10 H10A 0.9800
C10 H10B 0.9800
C10 H10C 0.9800
C7 C6 1.3937(15)
C7 C8 1.3980(16)
C6 C5 1.3864(16)
C6 H6 0.9500
C5 C4 1.4056(15)
C5 H5 0.9500
C4 C9 1.4123(15)
C4 C3 1.4591(16)
C3 C2 1.3531(15)
C3 H3 0.9500
C2 C1 1.5119(15)
C11 H11A 0.9800
C11 H11B 0.9800
C11 H11C 0.9800
C8 C9 1.3757(17)
C8 H8 0.9500
C9 H9 0.9500

loop_
_geom_torsion_atom_site_label_1
_geom_torsion_atom_site_label_2
_geom_torsion_atom_site_label_3
_geom_torsion_atom_site_label_4
_geom_torsion
C10 O3 C7 C6 2.67(17)
C10 O3 C7 C8 -177.99(10)
O3 C7 C6 C5 179.08(11)
C8 C7 C6 C5 -0.23(17)
C7 C6 C5 C4 -0.09(18)
C6 C5 C4 C9 0.06(17)
C6 C5 C4 C3 -178.22(11)
C5 C4 C3 C2 -11.0(2)
C9 C4 C3 C2 170.65(14)
C4 C3 C2 C1 -179.63(13)
C4 C3 C2 S1 0.1(2)
F3 S1 C2 C3 -129.39(10)
F5 S1 C2 C3 139.38(10)
F2 S1 C2 C3 -39.67(10)
F1 S1 C2 C3 50.43(10)
F3 S1 C2 C1 50.33(9)
F5 S1 C2 C1 -40.90(9)
F2 S1 C2 C1 140.05(9)
F1 S1 C2 C1 -129.85(9)
C11 O1 C1 O2 -0.01(17)
C11 O1 C1 C2 -178.26(10)
C3 C2 C1 O2 -9.58(16)
S1 C2 C1 O2 170.67(9)
C3 C2 C1 O1 168.71(10)
S1 C2 C1 O1 -11.04(14)
O3 C7 C8 C9 -178.81(11)
C6 C7 C8 C9 0.57(17)
C7 C8 C9 C4 -0.60(18)
C5 C4 C9 C8 0.28(17)
C3 C4 C9 C8 178.84(11)
